data_4079881
loop_
_publ_author_name
'Kanao, Keiichiro'
'Ikeda, Yousuke'
'Kimura, Kazuhiro'
'Kamimura, Sou'
'Tanabe, Yoshiaki'
'Mutoh, Yuichiro'
'Iwasaki, Masakazu'
'Ishii, Youichi'

_publ_section_title
;
 Transformations of Alkynes at a Cyclotriphosphato Ruthenium Complex
;
_journal_issue 2
_journal_name_full Organometallics
_journal_page_first 527
_journal_paper_doi 10.1021/om3009926
_journal_volume 32
_journal_year 2013
_chemical_formula_moiety 'C52 H47 N6 O9 P5 Ru '
_chemical_formula_sum 'C52 H47 N6 O9 P5 Ru'
_chemical_formula_weight 1155.92
_space_group_IT_number 2
_symmetry_cell_setting triclinic
_symmetry_Int_Tables_number 2
_symmetry_space_group_name_Hall '-P 1'
_symmetry_space_group_name_H-M 'P -1'
_cell_angle_alpha 98.67(1)
_cell_angle_beta 106.18(1)
_cell_angle_gamma 105.36(1)
_cell_formula_units_Z 2
_cell_length_a 10.663(3)
_cell_length_b 15.345(6)
_cell_length_c 17.515(6)
_cell_measurement_reflns_used 20606
_cell_measurement_temperature 108.1
_cell_measurement_theta_max 27.5
_cell_measurement_theta_min 3.1
_cell_volume 2574.8(15)
_computing_cell_refinement PROCESS-AUTO
_computing_data_collection PROCESS-AUTO
_computing_data_reduction CrystalStructure
_computing_publication_material 'CrystalStructure 3.6.0'
_computing_structure_refinement CRYSTALS
_computing_structure_solution SIR92
_diffrn_ambient_temperature 108.1
_diffrn_detector_area_resol_mean 10.00
_diffrn_measured_fraction_theta_full 0.9588
_diffrn_measured_fraction_theta_max 0.9588
_diffrn_measurement_device_type 'Rigaku RAXIS-RAPID'
_diffrn_measurement_method \w
_diffrn_radiation_type 'Mo K\a'
_diffrn_radiation_wavelength 0.7107
_diffrn_reflns_av_R_equivalents 0.039
_diffrn_reflns_limit_h_max 13
_diffrn_reflns_limit_h_min -13
_diffrn_reflns_limit_k_max 19
_diffrn_reflns_limit_k_min -19
_diffrn_reflns_limit_l_max 22
_diffrn_reflns_limit_l_min -22
_diffrn_reflns_number 24811
_diffrn_reflns_theta_full 27.48
_diffrn_reflns_theta_max 27.48
_exptl_absorpt_coefficient_mu 0.523
_exptl_absorpt_correction_T_max 0.974
_exptl_absorpt_correction_T_min 0.936
_exptl_absorpt_correction_type numerical
_exptl_absorpt_process_details
;
    Higashi, T. (1999). Program for Absorption Correction.
    Rigaku Corporation, Tokyo, Japan.
;
_exptl_crystal_colour dark_red
_exptl_crystal_density_diffrn 1.491
_exptl_crystal_density_method 'not measured'
_exptl_crystal_description platelet
_exptl_crystal_F_000 1184.00
_exptl_crystal_size_max 0.45
_exptl_crystal_size_mid 0.30
_exptl_crystal_size_min 0.05
_refine_diff_density_max 1.08
_refine_diff_density_min -0.66
_refine_ls_extinction_method none
_refine_ls_goodness_of_fit_ref 1.000
_refine_ls_hydrogen_treatment refall
_refine_ls_number_parameters 706
_refine_ls_number_reflns 8398
_refine_ls_R_factor_gt 0.0400
_refine_ls_shift/su_max 0.0000
_refine_ls_structure_factor_coef F
_refine_ls_weighting_details 'w = 1/[3.5400\s(Fo^2^)]'
_refine_ls_weighting_scheme calc
_refine_ls_wR_factor_ref 0.0410
_reflns_number_gt 8398
_reflns_number_total 11235
_reflns_threshold_expression F^2^>2.0\s(F^2^)
_cod_data_source_file om3009926_si_001.cif
_cod_data_source_block '_5.2MeCN'
_cod_original_cell_volume 2574(1)
_cod_original_formula_sum 'C52 H47 N6 O9 P5 Ru '
_cod_database_code 4079881

loop_
_symmetry_equiv_pos_site_id
_symmetry_equiv_pos_as_xyz
1 +X,+Y,+Z
2 -X,-Y,-Z

loop_
_atom_site_label
_atom_site_type_symbol
_atom_site_fract_x
_atom_site_fract_y
_atom_site_fract_z
_atom_site_U_iso_or_equiv
_atom_site_adp_type
_atom_site_occupancy
_atom_site_symmetry_multiplicity
_atom_site_calc_flag
_atom_site_refinement_flags
Ru(1) Ru 0.36992(2) 0.22818(2) 0.03297(2) 0.01353(7) Uani 1.00 1 d .
P(1) P 0.16626(7) 0.32813(6) 0.08509(5) 0.0148(2) Uani 1.00 1 d .
P(2) P 0.19145(8) 0.17058(6) 0.14843(5) 0.0164(2) Uani 1.00 1 d .
P(3) P 0.41281(8) 0.34346(6) 0.21155(5) 0.0161(2) Uani 1.00 1 d .
P(4) P 1.10454(8) 0.76730(6) 0.39086(5) 0.0154(2) Uani 1.00 1 d .
P(5) P 0.83752(8) 0.66776(6) 0.40106(5) 0.0153(2) Uani 1.00 1 d .
O(1) O 0.2233(2) 0.3019(1) 0.0191(1) 0.0161(6) Uani 1.00 1 d .
O(2) O 0.2474(2) 0.1352(1) 0.0849(1) 0.0179(6) Uani 1.00 1 d .
O(3) O 0.4796(2) 0.3176(1) 0.1504(1) 0.0174(6) Uani 1.00 1 d .
O(4) O 0.1027(2) 0.2352(1) 0.1128(1) 0.0162(6) Uani 1.00 1 d .
O(5) O 0.3174(2) 0.2483(1) 0.2227(1) 0.0170(6) Uani 1.00 1 d .
O(6) O 0.2946(2) 0.3861(1) 0.1681(1) 0.0158(6) Uani 1.00 1 d .
O(7) O 0.0657(2) 0.3776(1) 0.0696(1) 0.0200(6) Uani 1.00 1 d .
O(8) O 0.1090(2) 0.1044(1) 0.1818(1) 0.0227(6) Uani 1.00 1 d .
O(9) O 0.4975(2) 0.4055(1) 0.2923(1) 0.0218(6) Uani 1.00 1 d .
N(1) N 0.5226(2) 0.1733(2) 0.0526(2) 0.0180(7) Uani 1.00 1 d .
N(2) N 0.4992(2) 0.3120(2) -0.0090(1) 0.0168(7) Uani 1.00 1 d .
N(3) N 0.2624(3) 0.1463(2) -0.0778(2) 0.0175(7) Uani 1.00 1 d .
N(4) N 0.9777(2) 0.7496(2) 0.4238(1) 0.0170(7) Uani 1.00 1 d .
N(5) N 0.3558(4) -0.0906(3) 0.1574(2) 0.054(1) Uani 1.00 1 d .
N(6) N 0.8013(6) 0.0955(4) 0.3557(3) 0.110(2) Uani 1.00 1 d .
C(1) C 0.5237(3) 0.0979(3) 0.0816(2) 0.033(1) Uani 1.00 1 d .
C(2) C 0.6412(4) 0.0730(3) 0.1061(3) 0.041(1) Uani 1.00 1 d .
C(3) C 0.7625(3) 0.1273(3) 0.1021(2) 0.033(1) Uani 1.00 1 d .
C(4) C 0.7626(3) 0.2040(3) 0.0701(2) 0.025(1) Uani 1.00 1 d .
C(5) C 0.6419(3) 0.2252(2) 0.0446(2) 0.0179(8) Uani 1.00 1 d .
C(6) C 0.6271(3) 0.3029(2) 0.0073(2) 0.0170(8) Uani 1.00 1 d .
C(7) C 0.7305(3) 0.3618(2) -0.0122(2) 0.0207(9) Uani 1.00 1 d .
C(8) C 0.7014(3) 0.4302(2) -0.0496(2) 0.0244(9) Uani 1.00 1 d .
C(9) C 0.5713(3) 0.4388(2) -0.0676(2) 0.0218(9) Uani 1.00 1 d .
C(10) C 0.4724(3) 0.3781(2) -0.0470(2) 0.0195(9) Uani 1.00 1 d .
C(11) C 0.1982(3) 0.1014(2) -0.1422(2) 0.0208(9) Uani 1.00 1 d .
C(12) C 0.1127(4) 0.0414(3) -0.2236(2) 0.028(1) Uani 1.00 1 d .
C(13) C 1.2496(3) 0.7468(2) 0.4584(2) 0.0181(8) Uani 1.00 1 d .
C(14) C 1.2356(3) 0.7064(3) 0.5217(2) 0.025(1) Uani 1.00 1 d .
C(15) C 1.3456(4) 0.6850(3) 0.5704(2) 0.039(1) Uani 1.00 1 d .
C(16) C 1.4680(4) 0.7042(3) 0.5547(3) 0.035(1) Uani 1.00 1 d .
C(17) C 1.4822(3) 0.7449(3) 0.4913(2) 0.030(1) Uani 1.00 1 d .
C(18) C 1.3744(3) 0.7660(3) 0.4431(2) 0.026(1) Uani 1.00 1 d .
C(19) C 1.1545(3) 0.8872(2) 0.3853(2) 0.0189(8) Uani 1.00 1 d .
C(20) C 1.2190(3) 0.9162(3) 0.3302(2) 0.027(1) Uani 1.00 1 d .
C(21) C 1.2509(4) 1.0077(3) 0.3258(2) 0.033(1) Uani 1.00 1 d .
C(22) C 1.2199(4) 1.0709(3) 0.3758(2) 0.034(1) Uani 1.00 1 d .
C(23) C 1.1594(4) 1.0440(3) 0.4315(2) 0.035(1) Uani 1.00 1 d .
C(24) C 1.1245(3) 0.9514(2) 0.4365(2) 0.027(1) Uani 1.00 1 d .
C(25) C 1.0712(3) 0.6968(2) 0.2909(2) 0.0169(8) Uani 1.00 1 d .
C(26) C 1.1171(3) 0.6197(2) 0.2808(2) 0.0197(9) Uani 1.00 1 d .
C(27) C 1.0844(3) 0.5640(3) 0.2040(2) 0.0250(9) Uani 1.00 1 d .
C(28) C 1.0077(3) 0.5845(3) 0.1357(2) 0.027(1) Uani 1.00 1 d .
C(29) C 0.9598(3) 0.6594(3) 0.1444(2) 0.031(1) Uani 1.00 1 d .
C(30) C 0.9902(3) 0.7152(3) 0.2216(2) 0.0246(9) Uani 1.00 1 d .
C(31) C 0.8085(3) 0.6492(2) 0.4946(2) 0.0175(8) Uani 1.00 1 d .
C(32) C 0.8790(3) 0.7184(3) 0.5667(2) 0.0236(9) Uani 1.00 1 d .
C(33) C 0.8579(4) 0.7043(3) 0.6394(2) 0.029(1) Uani 1.00 1 d .
C(34) C 0.7675(4) 0.6194(3) 0.6391(2) 0.028(1) Uani 1.00 1 d .
C(35) C 0.6977(3) 0.5518(3) 0.5675(2) 0.028(1) Uani 1.00 1 d .
C(36) C 0.7164(3) 0.5657(2) 0.4951(2) 0.0221(9) Uani 1.00 1 d .
C(37) C 0.6952(3) 0.6976(2) 0.3415(2) 0.0181(9) Uani 1.00 1 d .
C(38) C 0.7144(3) 0.7870(3) 0.3303(2) 0.025(1) Uani 1.00 1 d .
C(39) C 0.6026(3) 0.8100(3) 0.2845(2) 0.032(1) Uani 1.00 1 d .
C(40) C 0.4747(4) 0.7438(3) 0.2509(2) 0.034(1) Uani 1.00 1 d .
C(41) C 0.4543(3) 0.6551(3) 0.2634(2) 0.028(1) Uani 1.00 1 d .
C(42) C 0.5634(3) 0.6312(2) 0.3082(2) 0.0213(9) Uani 1.00 1 d .
C(43) C 0.8347(3) 0.5582(2) 0.3455(2) 0.0184(8) Uani 1.00 1 d .
C(44) C 0.7727(3) 0.5258(2) 0.2611(2) 0.0229(9) Uani 1.00 1 d .
C(45) C 0.7858(3) 0.4445(3) 0.2216(2) 0.031(1) Uani 1.00 1 d .
C(46) C 0.8599(4) 0.3968(3) 0.2659(3) 0.036(1) Uani 1.00 1 d .
C(47) C 0.9227(4) 0.4294(3) 0.3499(2) 0.033(1) Uani 1.00 1 d .
C(48) C 0.9093(3) 0.5099(2) 0.3898(2) 0.024(1) Uani 1.00 1 d .
C(49) C 0.2457(4) -0.0943(3) 0.1226(2) 0.036(1) Uani 1.00 1 d .
C(50) C 0.1064(4) -0.0978(3) 0.0800(3) 0.044(1) Uani 1.00 1 d .
C(51) C 0.6891(9) 0.1182(6) 0.3174(5) 0.062(2) Uiso 0.60 1 d P
C(52) C 0.5705(8) 0.1439(6) 0.2794(5) 0.066(2) Uiso 0.60 1 d P
C(53) C 0.719(1) 0.0673(9) 0.3693(8) 0.053(3) Uiso 0.40 1 d P
C(54) C 0.578(1) 0.034(1) 0.382(1) 0.101(5) Uiso 0.40 1 d P
H(1) H 0.4399 0.0587 0.0839 0.043 Uiso 1.00 1 c R
H(2) H 0.6379 0.0193 0.1274 0.058 Uiso 1.00 1 c R
H(3) H 0.8442 0.1111 0.1194 0.045 Uiso 1.00 1 c R
H(4) H 0.8457 0.2436 0.0676 0.030 Uiso 1.00 1 c R
H(5) H 0.8200 0.3559 0.0012 0.025 Uiso 1.00 1 c R
H(6) H 0.7695 0.4700 -0.0653 0.029 Uiso 1.00 1 c R
H(7) H 0.5504 0.4865 -0.0925 0.029 Uiso 1.00 1 c R
H(8) H 0.3827 0.3836 -0.0599 0.026 Uiso 1.00 1 c R
H(9) H 0.1399 -0.0123 -0.2329 0.034 Uiso 1.00 1 c R
H(10) H 0.1224 0.0743 -0.2645 0.034 Uiso 1.00 1 c R
H(11) H 0.0188 0.0230 -0.2264 0.034 Uiso 1.00 1 c R
H(12) H 1.1512 0.6936 0.5329 0.031 Uiso 1.00 1 c R
H(13) H 1.3361 0.6572 0.6143 0.044 Uiso 1.00 1 c R
H(14) H 1.5422 0.6885 0.5874 0.038 Uiso 1.00 1 c R
H(15) H 1.5683 0.7592 0.4822 0.032 Uiso 1.00 1 c R
H(16) H 1.3845 0.7923 0.3986 0.031 Uiso 1.00 1 c R
H(17) H 1.2416 0.8727 0.2963 0.032 Uiso 1.00 1 c R
H(18) H 1.2909 1.0268 0.2864 0.037 Uiso 1.00 1 c R
H(19) H 1.2446 1.1344 0.3736 0.036 Uiso 1.00 1 c R
H(20) H 1.1414 1.0880 0.4678 0.042 Uiso 1.00 1 c R
H(21) H 1.0811 0.9317 0.4743 0.034 Uiso 1.00 1 c R
H(22) H 1.1687 0.6051 0.3280 0.024 Uiso 1.00 1 c R
H(23) H 1.1190 0.5132 0.1983 0.028 Uiso 1.00 1 c R
H(24) H 0.9854 0.5458 0.0828 0.029 Uiso 1.00 1 c R
H(25) H 0.9048 0.6726 0.0976 0.034 Uiso 1.00 1 c R
H(26) H 0.9592 0.7676 0.2280 0.030 Uiso 1.00 1 c R
H(27) H 0.9407 0.7756 0.5662 0.033 Uiso 1.00 1 c R
H(28) H 0.9043 0.7515 0.6888 0.040 Uiso 1.00 1 c R
H(29) H 0.7549 0.6083 0.6888 0.042 Uiso 1.00 1 c R
H(30) H 0.6361 0.4948 0.5684 0.038 Uiso 1.00 1 c R
H(31) H 0.6661 0.5194 0.4453 0.028 Uiso 1.00 1 c R
H(32) H 0.8033 0.8325 0.3541 0.032 Uiso 1.00 1 c R
H(33) H 0.6155 0.8713 0.2768 0.041 Uiso 1.00 1 c R
H(34) H 0.3992 0.7592 0.2193 0.046 Uiso 1.00 1 c R
H(35) H 0.3656 0.6092 0.2395 0.033 Uiso 1.00 1 c R
H(36) H 0.5495 0.5711 0.3190 0.027 Uiso 1.00 1 c R
H(37) H 0.7199 0.5575 0.2303 0.027 Uiso 1.00 1 c R
H(38) H 0.7464 0.4234 0.1636 0.034 Uiso 1.00 1 c R
H(39) H 0.8643 0.3401 0.2381 0.045 Uiso 1.00 1 c R
H(40) H 0.9769 0.3981 0.3803 0.047 Uiso 1.00 1 c R
H(41) H 0.9501 0.5312 0.4477 0.033 Uiso 1.00 1 c R
H(42) H 0.0494 -0.1151 0.1120 0.054 Uiso 1.00 1 c R
H(43) H 0.0697 -0.1412 0.0282 0.053 Uiso 1.00 1 c R
H(44) H 0.1096 -0.0374 0.0724 0.053 Uiso 1.00 1 c R
H(45) H 0.4912 0.0977 0.2794 0.079 Uiso 0.60 1 c R
H(46) H 0.5618 0.1484 0.2247 0.079 Uiso 0.60 1 c R
H(47) H 0.5788 0.2023 0.3113 0.079 Uiso 0.60 1 c R
H(48) H 0.5601 0.0849 0.4102 0.121 Uiso 0.40 1 c R
H(49) H 0.5645 -0.0157 0.4079 0.121 Uiso 0.40 1 c R
H(50) H 0.5174 0.0143 0.3267 0.121 Uiso 0.40 1 c R

loop_
_atom_site_aniso_label
_atom_site_aniso_U_11
_atom_site_aniso_U_22
_atom_site_aniso_U_33
_atom_site_aniso_U_12
_atom_site_aniso_U_13
_atom_site_aniso_U_23
Ru(1) 0.0126(1) 0.0149(1) 0.0155(1) 0.0054(1) 0.0070(1) 0.0047(1)
P(1) 0.0148(4) 0.0166(4) 0.0159(4) 0.0063(3) 0.0073(3) 0.0065(4)
P(2) 0.0168(4) 0.0163(5) 0.0186(4) 0.0049(3) 0.0083(3) 0.0075(4)
P(3) 0.0156(4) 0.0186(5) 0.0152(4) 0.0048(3) 0.0063(3) 0.0062(4)
P(4) 0.0154(4) 0.0170(5) 0.0148(4) 0.0053(3) 0.0058(3) 0.0051(3)
P(5) 0.0161(4) 0.0164(5) 0.0171(4) 0.0079(3) 0.0081(3) 0.0057(4)
O(1) 0.014(1) 0.019(1) 0.017(1) 0.0067(9) 0.0056(9) 0.009(1)
O(2) 0.020(1) 0.016(1) 0.021(1) 0.0052(9) 0.0124(9) 0.007(1)
O(3) 0.017(1) 0.022(1) 0.015(1) 0.0064(9) 0.0079(9) 0.006(1)
O(4) 0.014(1) 0.018(1) 0.020(1) 0.0062(9) 0.0081(9) 0.008(1)
O(5) 0.018(1) 0.017(1) 0.016(1) 0.0047(9) 0.0057(9) 0.0068(9)
O(6) 0.016(1) 0.016(1) 0.015(1) 0.0045(9) 0.0058(9) 0.0048(9)
O(7) 0.019(1) 0.025(1) 0.023(1) 0.012(1) 0.009(1) 0.009(1)
O(8) 0.025(1) 0.021(1) 0.028(1) 0.006(1) 0.016(1) 0.012(1)
O(9) 0.025(1) 0.025(1) 0.015(1) 0.007(1) 0.007(1) 0.004(1)
N(1) 0.014(1) 0.017(1) 0.025(2) 0.006(1) 0.008(1) 0.006(1)
N(2) 0.020(1) 0.019(1) 0.016(1) 0.009(1) 0.011(1) 0.005(1)
N(3) 0.021(1) 0.019(2) 0.017(1) 0.010(1) 0.009(1) 0.006(1)
N(4) 0.015(1) 0.017(1) 0.019(1) 0.005(1) 0.006(1) 0.003(1)
N(5) 0.063(2) 0.045(2) 0.059(3) 0.023(2) 0.020(2) 0.019(2)
N(6) 0.115(4) 0.086(4) 0.091(4) -0.018(3) 0.063(3) -0.054(3)
C(1) 0.023(2) 0.026(2) 0.059(3) 0.012(2) 0.018(2) 0.023(2)
C(2) 0.038(2) 0.037(2) 0.071(3) 0.025(2) 0.027(2) 0.035(2)
C(3) 0.023(2) 0.042(2) 0.046(2) 0.022(2) 0.015(2) 0.019(2)
C(4) 0.016(2) 0.029(2) 0.031(2) 0.007(2) 0.009(1) 0.007(2)
C(5) 0.017(2) 0.022(2) 0.018(2) 0.008(1) 0.010(1) 0.003(1)
C(6) 0.019(2) 0.018(2) 0.016(2) 0.007(1) 0.009(1) 0.000(1)
C(7) 0.016(2) 0.025(2) 0.021(2) 0.004(1) 0.008(1) 0.007(2)
C(8) 0.025(2) 0.025(2) 0.024(2) 0.002(2) 0.014(1) 0.006(2)
C(9) 0.031(2) 0.022(2) 0.021(2) 0.012(2) 0.015(1) 0.008(1)
C(10) 0.022(2) 0.022(2) 0.020(2) 0.012(1) 0.011(1) 0.008(1)
C(11) 0.026(2) 0.023(2) 0.026(2) 0.015(2) 0.018(2) 0.013(2)
C(12) 0.038(2) 0.027(2) 0.018(2) 0.009(2) 0.012(2) 0.004(2)
C(13) 0.017(2) 0.017(2) 0.020(2) 0.006(1) 0.006(1) 0.001(1)
C(14) 0.021(2) 0.030(2) 0.026(2) 0.008(2) 0.007(1) 0.013(2)
C(15) 0.026(2) 0.041(2) 0.043(2) 0.006(2) -0.001(2) 0.026(2)
C(16) 0.020(2) 0.026(2) 0.047(3) 0.007(2) -0.005(2) 0.008(2)
C(17) 0.016(2) 0.032(2) 0.033(2) 0.007(2) 0.003(2) -0.004(2)
C(18) 0.022(2) 0.038(2) 0.017(2) 0.009(2) 0.006(1) 0.006(2)
C(19) 0.018(2) 0.016(2) 0.019(2) 0.004(1) 0.002(1) 0.006(1)
C(20) 0.027(2) 0.025(2) 0.027(2) 0.006(2) 0.009(2) 0.007(2)
C(21) 0.039(2) 0.027(2) 0.028(2) 0.001(2) 0.011(2) 0.013(2)
C(22) 0.035(2) 0.017(2) 0.039(2) 0.001(2) 0.000(2) 0.011(2)
C(23) 0.044(2) 0.022(2) 0.041(2) 0.013(2) 0.016(2) 0.006(2)
C(24) 0.032(2) 0.021(2) 0.033(2) 0.009(2) 0.015(2) 0.009(2)
C(25) 0.009(1) 0.019(2) 0.017(2) -0.003(1) 0.003(1) 0.005(1)
C(26) 0.012(2) 0.025(2) 0.022(2) 0.004(1) 0.008(1) 0.005(1)
C(27) 0.016(2) 0.027(2) 0.027(2) 0.003(1) 0.008(1) -0.003(2)
C(28) 0.021(2) 0.030(2) 0.022(2) -0.004(2) 0.010(1) -0.004(2)
C(29) 0.028(2) 0.039(2) 0.018(2) 0.002(2) 0.003(2) 0.013(2)
C(30) 0.026(2) 0.028(2) 0.021(2) 0.010(2) 0.007(1) 0.010(2)
C(31) 0.019(2) 0.022(2) 0.017(2) 0.011(1) 0.009(1) 0.008(1)
C(32) 0.035(2) 0.025(2) 0.022(2) 0.020(2) 0.014(2) 0.008(2)
C(33) 0.042(2) 0.035(2) 0.022(2) 0.026(2) 0.015(2) 0.008(2)
C(34) 0.036(2) 0.044(2) 0.026(2) 0.029(2) 0.020(2) 0.018(2)
C(35) 0.024(2) 0.036(2) 0.034(2) 0.013(2) 0.017(2) 0.021(2)
C(36) 0.020(2) 0.026(2) 0.022(2) 0.008(2) 0.009(1) 0.008(2)
C(37) 0.018(2) 0.024(2) 0.017(2) 0.012(1) 0.008(1) 0.007(1)
C(38) 0.025(2) 0.026(2) 0.030(2) 0.011(2) 0.011(2) 0.012(2)
C(39) 0.029(2) 0.035(2) 0.039(2) 0.016(2) 0.011(2) 0.020(2)
C(40) 0.029(2) 0.057(3) 0.029(2) 0.027(2) 0.013(2) 0.018(2)
C(41) 0.016(2) 0.041(2) 0.026(2) 0.010(2) 0.005(1) 0.004(2)
C(42) 0.021(2) 0.025(2) 0.022(2) 0.011(1) 0.010(1) 0.006(2)
C(43) 0.017(2) 0.017(2) 0.022(2) 0.003(1) 0.011(1) 0.004(1)
C(44) 0.015(2) 0.031(2) 0.023(2) 0.006(1) 0.009(1) 0.004(2)
C(45) 0.019(2) 0.036(2) 0.030(2) -0.001(2) 0.014(2) -0.008(2)
C(46) 0.039(2) 0.021(2) 0.054(3) 0.006(2) 0.032(2) 0.001(2)
C(47) 0.043(2) 0.028(2) 0.046(2) 0.018(2) 0.032(2) 0.019(2)
C(48) 0.030(2) 0.027(2) 0.026(2) 0.014(2) 0.017(2) 0.013(2)
C(49) 0.053(3) 0.025(2) 0.037(2) 0.012(2) 0.025(2) 0.009(2)
C(50) 0.050(2) 0.033(2) 0.050(3) 0.009(2) 0.026(2) -0.001(2)

loop_
_atom_type_symbol
_atom_type_description
_atom_type_scat_dispersion_real
_atom_type_scat_dispersion_imag
_atom_type_scat_source
C C 0.003 0.002
;
International Tables for Crystallography
(1992, Vol. C, Tables 4.2.6.8 and 6.1.1.4)
;
H H 0.000 0.000
;
International Tables for Crystallography
(1992, Vol. C, Table 6.1.1.4)
;
N N 0.006 0.003
;
International Tables for Crystallography
(1992, Vol. C, Tables 4.2.6.8 and 6.1.1.4)
;
O O 0.011 0.006
;
International Tables for Crystallography
(1992, Vol. C, Tables 4.2.6.8 and 6.1.1.4)
;
P P 0.102 0.094
;
International Tables for Crystallography
(1992, Vol. C, Tables 4.2.6.8 and 6.1.1.4)
;
Ru Ru -1.259 0.836
;
International Tables for Crystallography
(1992, Vol. C, Tables 4.2.6.8 and 6.1.1.4)
;

loop_
_geom_angle_atom_site_label_1
_geom_angle_atom_site_label_2
_geom_angle_atom_site_label_3
_geom_angle
Ru(1) O(1) P(1) 123.1(1)
O(2) Ru(1) O(1) 88.67(9)
O(3) Ru(1) O(1) 88.52(8)
N(1) Ru(1) O(1) 173.59(8)
N(2) Ru(1) O(1) 96.1(1)
N(3) Ru(1) O(1) 89.6(1)
Ru(1) O(2) P(2) 121.8(1)
O(3) Ru(1) O(2) 89.91(8)
N(1) Ru(1) O(2) 95.2(1)
N(2) Ru(1) O(2) 174.6(1)
N(3) Ru(1) O(2) 90.0(1)
Ru(1) O(3) P(3) 123.9(1)
N(1) Ru(1) O(3) 86.36(9)
N(2) Ru(1) O(3) 87.71(9)
N(3) Ru(1) O(3) 178.1(1)
N(2) Ru(1) N(1) 79.9(1)
N(3) Ru(1) N(1) 95.5(1)
Ru(1) N(1) C(1) 126.0(2)
Ru(1) N(1) C(5) 115.5(2)
N(3) Ru(1) N(2) 92.5(1)
Ru(1) N(2) C(6) 115.6(2)
Ru(1) N(2) C(10) 125.6(2)
Ru(1) N(3) C(11) 177.6(3)
O(4) P(1) O(1) 108.3(1)
O(6) P(1) O(1) 108.4(1)
O(7) P(1) O(1) 119.0(1)
P(1) O(4) P(2) 123.7(1)
O(6) P(1) O(4) 100.5(1)
O(7) P(1) O(4) 109.2(1)
P(1) O(6) P(3) 122.7(1)
O(7) P(1) O(6) 109.8(1)
O(4) P(2) O(2) 108.6(1)
O(5) P(2) O(2) 108.8(1)
O(8) P(2) O(2) 119.6(1)
O(5) P(2) O(4) 100.1(1)
O(8) P(2) O(4) 108.3(1)
P(2) O(5) P(3) 124.0(1)
O(8) P(2) O(5) 109.7(1)
O(5) P(3) O(3) 108.1(1)
O(6) P(3) O(3) 108.2(1)
O(9) P(3) O(3) 120.2(1)
O(6) P(3) O(5) 100.2(1)
O(9) P(3) O(5) 109.5(1)
O(9) P(3) O(6) 108.9(1)
P(4) N(4) P(5) 134.5(2)
C(13) P(4) N(4) 111.6(2)
C(19) P(4) N(4) 107.6(2)
C(25) P(4) N(4) 115.4(1)
P(4) C(13) C(14) 120.4(3)
P(4) C(13) C(18) 119.9(3)
C(19) P(4) C(13) 108.8(1)
C(25) P(4) C(13) 105.9(2)
P(4) C(19) C(20) 121.8(3)
P(4) C(19) C(24) 118.5(3)
C(25) P(4) C(19) 107.3(2)
P(4) C(25) C(26) 121.6(2)
P(4) C(25) C(30) 119.6(3)
C(43) P(5) N(4) 114.4(2)
C(31) P(5) N(4) 108.3(1)
C(37) P(5) N(4) 110.9(2)
C(43) P(5) C(31) 106.9(2)
P(5) C(31) C(32) 119.6(3)
P(5) C(31) C(36) 120.4(2)
C(37) P(5) C(31) 108.0(2)
C(43) P(5) C(37) 108.0(1)
P(5) C(37) C(38) 120.3(2)
P(5) C(37) C(42) 120.0(3)
P(5) C(43) C(44) 122.9(3)
P(5) C(43) C(48) 116.8(2)
C(5) N(1) C(1) 118.0(3)
N(1) C(1) C(2) 122.4(3)
N(1) C(5) C(6) 113.5(3)
N(1) C(5) C(4) 121.5(3)
N(2) C(6) C(5) 113.9(3)
C(10) N(2) C(6) 118.7(3)
N(2) C(6) C(7) 121.6(3)
N(2) C(10) C(9) 122.2(3)
N(3) C(11) C(12) 177.8(4)
N(5) C(49) C(50) 178.8(5)
N(6) C(51) C(52) 178.2(8)
N(6) C(51) C(53) 42.9(7)
C(53) N(6) C(51) 65(1)
N(6) C(53) C(51) 71(1)
N(6) C(53) C(54) 169(1)
C(1) C(2) C(3) 119.8(4)
C(2) C(3) C(4) 118.7(4)
C(3) C(4) C(5) 119.6(3)
C(4) C(5) C(6) 125.0(3)
C(5) C(6) C(7) 124.5(3)
C(6) C(7) C(8) 118.6(3)
C(7) C(8) C(9) 120.1(3)
C(8) C(9) C(10) 118.7(4)
C(18) C(13) C(14) 119.5(3)
C(13) C(14) C(15) 120.1(4)
C(13) C(18) C(17) 120.0(4)
C(14) C(15) C(16) 119.7(4)
C(15) C(16) C(17) 120.1(4)
C(16) C(17) C(18) 120.4(4)
C(24) C(19) C(20) 119.7(3)
C(19) C(20) C(21) 120.0(4)
C(19) C(24) C(23) 119.2(4)
C(20) C(21) C(22) 120.2(4)
C(21) C(22) C(23) 120.6(4)
C(22) C(23) C(24) 120.3(4)
C(30) C(25) C(26) 118.7(3)
C(25) C(26) C(27) 120.6(3)
C(25) C(30) C(29) 120.1(4)
C(26) C(27) C(28) 120.2(4)
C(27) C(28) C(29) 120.0(3)
C(28) C(29) C(30) 120.3(3)
C(36) C(31) C(32) 120.0(3)
C(31) C(32) C(33) 119.9(3)
C(31) C(36) C(35) 119.6(3)
C(32) C(33) C(34) 119.2(3)
C(33) C(34) C(35) 120.4(4)
C(34) C(35) C(36) 120.8(3)
C(42) C(37) C(38) 119.6(3)
C(37) C(38) C(39) 119.9(3)
C(37) C(42) C(41) 119.6(3)
C(38) C(39) C(40) 119.8(4)
C(39) C(40) C(41) 120.5(4)
C(40) C(41) C(42) 120.4(3)
C(48) C(43) C(44) 120.1(3)
C(43) C(44) C(45) 119.5(3)
C(43) C(48) C(47) 120.1(3)
C(44) C(45) C(46) 120.2(3)
C(45) C(46) C(47) 120.4(4)
C(46) C(47) C(48) 119.8(4)
C(53) C(51) C(52) 136(1)
C(51) C(53) C(54) 98(1)
N(1) C(1) H(1) 118.8569
N(2) C(10) H(8) 119.0515
H(1) C(1) C(2) 118.7375
C(1) C(2) H(2) 119.6719
H(2) C(2) C(3) 120.4820
C(2) C(3) H(3) 120.4620
C(3) C(4) H(4) 120.4101
H(3) C(3) C(4) 120.8554
H(4) C(4) C(5) 119.9515
C(6) C(7) H(5) 120.5314
H(5) C(7) C(8) 120.8464
C(7) C(8) H(6) 120.1427
C(8) C(9) H(7) 120.9428
H(6) C(8) C(9) 119.6674
C(9) C(10) H(8) 118.7478
H(7) C(9) C(10) 120.2993
C(11) C(12) H(9) 109.8583
C(11) C(12) H(10) 110.0417
C(11) C(12) H(11) 108.9751
H(10) C(12) H(9) 109.3676
H(11) C(12) H(9) 109.4680
H(11) C(12) H(10) 109.1129
C(13) C(14) H(12) 120.1816
C(13) C(18) H(16) 120.3182
H(12) C(14) C(15) 119.6737
C(14) C(15) H(13) 120.2015
H(13) C(15) C(16) 120.0520
C(15) C(16) H(14) 119.5167
C(16) C(17) H(15) 119.0738
H(14) C(16) C(17) 120.3412
C(17) C(18) H(16) 119.6238
H(15) C(17) C(18) 120.4860
C(19) C(20) H(17) 119.7066
C(19) C(24) H(21) 119.8502
H(17) C(20) C(21) 120.3298
C(20) C(21) H(18) 119.7732
H(18) C(21) C(22) 119.9239
C(21) C(22) H(19) 119.8370
C(22) C(23) H(20) 120.8587
H(19) C(22) C(23) 119.5126
C(23) C(24) H(21) 120.9770
H(20) C(23) C(24) 118.8774
C(25) C(26) H(22) 119.0574
C(25) C(30) H(26) 119.0298
H(22) C(26) C(27) 120.3454
C(26) C(27) H(23) 119.2848
C(27) C(28) H(24) 119.8083
H(23) C(27) C(28) 120.3983
H(24) C(28) C(29) 120.1411
C(28) C(29) H(25) 120.1366
C(29) C(30) H(26) 120.8001
H(25) C(29) C(30) 119.5341
C(31) C(32) H(27) 119.9683
C(31) C(36) H(31) 119.6665
H(27) C(32) C(33) 120.0864
C(32) C(33) H(28) 120.6261
H(28) C(33) C(34) 120.1264
C(33) C(34) H(29) 119.8176
C(34) C(35) H(30) 119.0900
H(29) C(34) C(35) 119.8256
C(35) C(36) H(31) 120.6845
H(30) C(35) C(36) 120.1199
C(37) C(38) H(32) 119.6408
C(37) C(42) H(36) 119.3777
H(32) C(38) C(39) 120.4121
C(38) C(39) H(33) 120.0876
H(33) C(39) C(40) 120.1107
C(39) C(40) H(34) 119.7502
C(40) C(41) H(35) 120.1984
H(34) C(40) C(41) 119.7351
C(41) C(42) H(36) 120.9046
H(35) C(41) C(42) 119.3442
C(43) C(44) H(37) 120.8644
C(43) C(48) H(41) 120.1981
H(37) C(44) C(45) 119.6251
C(44) C(45) H(38) 119.6483
H(38) C(45) C(46) 120.1484
C(45) C(46) H(39) 118.8402
H(39) C(46) C(47) 120.7105
C(46) C(47) H(40) 120.6003
C(47) C(48) H(41) 119.7345
H(40) C(47) C(48) 119.5960
C(49) C(50) H(44) 107.7834
C(49) C(50) H(42) 109.8405
C(49) C(50) H(43) 110.7683
H(44) C(50) H(42) 109.4727
H(43) C(50) H(42) 109.5049
H(44) C(50) H(43) 109.4421
C(51) C(52) H(47) 108.3171
C(51) C(52) H(46) 112.5491
C(51) C(52) H(45) 107.5046
H(47) C(52) H(45) 109.4706
H(46) C(52) H(45) 109.4762
H(47) C(52) H(46) 109.4661
C(53) C(54) H(50) 101.0695
C(53) C(54) H(48) 110.8301
C(53) C(54) H(49) 116.1315
H(50) C(54) H(48) 109.4738
H(49) C(54) H(48) 109.4669
H(50) C(54) H(49) 109.4697

loop_
_geom_bond_atom_site_label_1
_geom_bond_atom_site_label_2
_geom_bond_distance
Ru(1) O(1) 2.142(2)
Ru(1) O(2) 2.152(2)
Ru(1) O(3) 2.107(2)
Ru(1) N(1) 1.995(3)
Ru(1) N(2) 2.001(3)
Ru(1) N(3) 1.980(2)
P(1) O(1) 1.501(3)
P(1) O(4) 1.615(2)
P(1) O(6) 1.623(2)
P(1) O(7) 1.460(3)
P(2) O(2) 1.500(3)
P(2) O(4) 1.620(3)
P(2) O(5) 1.621(2)
P(2) O(8) 1.463(3)
P(3) O(3) 1.502(3)
P(3) O(5) 1.617(2)
P(3) O(6) 1.628(2)
P(3) O(9) 1.465(2)
P(4) N(4) 1.588(3)
P(4) C(13) 1.800(3)
P(4) C(19) 1.800(3)
P(4) C(25) 1.800(3)
P(5) N(4) 1.580(2)
P(5) C(31) 1.799(4)
P(5) C(37) 1.797(4)
P(5) C(43) 1.800(4)
N(1) C(1) 1.334(5)
N(1) C(5) 1.367(4)
N(2) C(6) 1.362(4)
N(2) C(10) 1.344(5)
N(3) C(11) 1.141(4)
N(5) C(49) 1.144(6)
N(6) C(51) 1.36(1)
N(6) C(53) 0.98(2)
C(1) C(2) 1.379(6)
C(2) C(3) 1.367(5)
C(3) C(4) 1.378(6)
C(4) C(5) 1.380(5)
C(5) C(6) 1.467(5)
C(6) C(7) 1.387(5)
C(7) C(8) 1.376(5)
C(8) C(9) 1.380(5)
C(9) C(10) 1.379(5)
C(11) C(12) 1.465(4)
C(13) C(14) 1.374(5)
C(13) C(18) 1.393(5)
C(14) C(15) 1.394(5)
C(15) C(16) 1.373(6)
C(16) C(17) 1.377(6)
C(17) C(18) 1.370(5)
C(19) C(20) 1.391(5)
C(19) C(24) 1.393(5)
C(20) C(21) 1.374(6)
C(21) C(22) 1.375(6)
C(22) C(23) 1.366(6)
C(23) C(24) 1.393(5)
C(25) C(26) 1.401(5)
C(25) C(30) 1.395(5)
C(26) C(27) 1.378(5)
C(27) C(28) 1.380(5)
C(28) C(29) 1.380(6)
C(29) C(30) 1.388(5)
C(31) C(32) 1.389(4)
C(31) C(36) 1.396(5)
C(32) C(33) 1.392(6)
C(33) C(34) 1.398(5)
C(34) C(35) 1.372(4)
C(35) C(36) 1.376(6)
C(37) C(38) 1.385(5)
C(37) C(42) 1.399(4)
C(38) C(39) 1.401(5)
C(39) C(40) 1.370(4)
C(40) C(41) 1.381(6)
C(41) C(42) 1.382(5)
C(43) C(44) 1.389(4)
C(43) C(48) 1.387(5)
C(44) C(45) 1.393(6)
C(45) C(46) 1.378(6)
C(46) C(47) 1.384(5)
C(47) C(48) 1.387(6)
C(49) C(50) 1.446(6)
C(51) C(52) 1.44(1)
C(51) C(53) 1.31(2)
C(53) C(54) 1.54(2)
C(1) H(1) 0.9500
C(2) H(2) 0.9499
C(3) H(3) 0.9500
C(4) H(4) 0.9500
C(7) H(5) 0.9500
C(8) H(6) 0.9501
C(9) H(7) 0.9501
C(10) H(8) 0.9499
C(12) H(9) 0.9500
C(12) H(10) 0.9500
C(12) H(11) 0.9501
C(14) H(12) 0.9500
C(15) H(13) 0.9499
C(16) H(14) 0.9501
C(17) H(15) 0.9501
C(18) H(16) 0.9500
C(20) H(17) 0.9500
C(21) H(18) 0.9500
C(22) H(19) 0.9499
C(23) H(20) 0.9500
C(24) H(21) 0.9500
C(26) H(22) 0.9500
C(27) H(23) 0.9500
C(28) H(24) 0.9499
C(29) H(25) 0.9500
C(30) H(26) 0.9500
C(32) H(27) 0.9501
C(33) H(28) 0.9500
C(34) H(29) 0.9500
C(35) H(30) 0.9500
C(36) H(31) 0.9500
C(38) H(32) 0.9500
C(39) H(33) 0.9500
C(40) H(34) 0.9500
C(41) H(35) 0.9500
C(42) H(36) 0.9500
C(44) H(37) 0.9500
C(45) H(38) 0.9500
C(46) H(39) 0.9500
C(47) H(40) 0.9501
C(48) H(41) 0.9501
C(50) H(42) 0.9500
C(50) H(43) 0.9500
C(50) H(44) 0.9500
C(52) H(45) 0.9500
C(52) H(46) 0.9500
C(52) H(47) 0.9500
C(54) H(48) 0.9501
C(54) H(49) 0.9500
C(54) H(50) 0.9500
